data_4083775
loop_
_publ_author_name
'Lee, Wei-Tsung'
'Jeon, Ie-Rang'
'Xu, Song'
'Dickie, Diane A.'
'Smith, Jeremy M.'

_publ_section_title
;
 Low-Coordinate Iron(II) Complexes of a Bulky Bis(carbene)borate Ligand
;
_journal_issue 20
_journal_name_full Organometallics
_journal_page_first 5654
_journal_paper_doi 10.1021/om500417y
_journal_volume 33
_journal_year 2014
_chemical_formula_sum 'C23 H40 B Cl Fe N6'
_chemical_formula_weight 502.72
_chemical_name_systematic
;
 ?
;
_space_group_IT_number 1
_symmetry_cell_setting triclinic
_symmetry_space_group_name_Hall 'P 1'
_symmetry_space_group_name_H-M 'P 1'
_atom_sites_solution_hydrogens geom
_atom_sites_solution_primary direct
_atom_sites_solution_secondary difmap
_audit_creation_method SHELXL-97
_cell_angle_alpha 78.561(6)
_cell_angle_beta 85.785(6)
_cell_angle_gamma 85.576(6)
_cell_formula_units_Z 2
_cell_length_a 9.4787(10)
_cell_length_b 11.2847(13)
_cell_length_c 14.3606(17)
_cell_measurement_reflns_used 6079
_cell_measurement_temperature 173(2)
_cell_measurement_theta_max 26.83
_cell_measurement_theta_min 2.56
_cell_volume 1498.4(3)
_computing_cell_refinement 'Bruker SAINT'
_computing_data_collection 'Bruker APEX2'
_computing_data_reduction 'Bruker SAINT'
_computing_molecular_graphics 'Bruker SHELXTL'
_computing_publication_material 'Bruker SHELXTL'
_computing_structure_refinement 'SHELXL-97 (Sheldrick, 2008)'
_computing_structure_solution 'SHELXS-97 (Sheldrick, 2008)'
_diffrn_ambient_temperature 173(2)
_diffrn_measured_fraction_theta_full 0.998
_diffrn_measured_fraction_theta_max 0.998
_diffrn_measurement_device_type 'Bruker APEX-II CCD'
_diffrn_measurement_method '\f and \w scans'
_diffrn_radiation_monochromator graphite
_diffrn_radiation_source 'fine-focus sealed tube'
_diffrn_radiation_type MoK\a
_diffrn_radiation_wavelength 0.71073
_diffrn_reflns_av_R_equivalents 0.0248
_diffrn_reflns_av_sigmaI/netI 0.0633
_diffrn_reflns_limit_h_max 12
_diffrn_reflns_limit_h_min -9
_diffrn_reflns_limit_k_max 14
_diffrn_reflns_limit_k_min -14
_diffrn_reflns_limit_l_max 18
_diffrn_reflns_limit_l_min -18
_diffrn_reflns_number 16384
_diffrn_reflns_theta_full 27.48
_diffrn_reflns_theta_max 27.48
_diffrn_reflns_theta_min 2.93
_exptl_absorpt_coefficient_mu 0.612
_exptl_absorpt_correction_T_max 0.8562
_exptl_absorpt_correction_T_min 0.7872
_exptl_absorpt_correction_type multi-scan
_exptl_absorpt_process_details 'Bruker, SADABS'
_exptl_crystal_colour colourless
_exptl_crystal_density_diffrn 1.114
_exptl_crystal_density_method 'not measured'
_exptl_crystal_description block
_exptl_crystal_F_000 536
_exptl_crystal_size_max 0.41
_exptl_crystal_size_mid 0.27
_exptl_crystal_size_min 0.26
_platon_squeeze_details
;
;
_refine_diff_density_max 0.233
_refine_diff_density_min -0.220
_refine_diff_density_rms 0.052
_refine_ls_abs_structure_details 'Flack H D (1983), Acta Cryst. A39, 876-881'
_refine_ls_abs_structure_Flack 0.023(10)
_refine_ls_extinction_method none
_refine_ls_goodness_of_fit_ref 1.003
_refine_ls_hydrogen_treatment constr
_refine_ls_matrix_type full
_refine_ls_number_parameters 598
_refine_ls_number_reflns 12531
_refine_ls_number_restraints 3
_refine_ls_restrained_S_all 1.003
_refine_ls_R_factor_all 0.0453
_refine_ls_R_factor_gt 0.0366
_refine_ls_shift/su_max 0.000
_refine_ls_shift/su_mean 0.000
_refine_ls_structure_factor_coef Fsqd
_refine_ls_weighting_details 'calc w=1/[\s^2^(Fo^2^)+(0.0367P)^2^+0.0000P] where P=(Fo^2^+2Fc^2^)/3'
_refine_ls_weighting_scheme calc
_refine_ls_wR_factor_gt 0.0851
_refine_ls_wR_factor_ref 0.0885
_reflns_number_gt 10859
_reflns_number_total 12531
_reflns_threshold_expression >2sigma(I)
_cod_data_source_file om500417y_si_002.cif
_cod_data_source_block jsnmsuwtl22_0m-sr
_cod_depositor_comments
;
The following automatic conversions were performed:

'_symmetry_cell_setting' value 'Triclinic' changed to 'triclinic'
according to
/usr/data/users/saulius/crontab/automatic-downloads/rss-feeds/ACS/lib/dictionaries/cif_core.dic
dictionary named 'cif_core.dic' version 2.4.2 from 2011-04-26.

Automatic conversion script
Id: cif_fix_values 2281 2013-09-26 08:29:07Z andrius 
;
_cod_original_sg_symbol_H-M P1
_cod_database_code 4083775

loop_
_symmetry_equiv_pos_as_xyz
'x, y, z'

loop_
_atom_site_label
_atom_site_type_symbol
_atom_site_fract_x
_atom_site_fract_y
_atom_site_fract_z
_atom_site_U_iso_or_equiv
_atom_site_adp_type
_atom_site_occupancy
_atom_site_symmetry_multiplicity
_atom_site_calc_flag
_atom_site_refinement_flags
Fe1 Fe 0.47545(3) 0.25813(3) 0.25428(3) 0.02658(10) Uani 1 1 d .
Fe2 Fe 0.53006(3) 0.75414(3) 0.74676(3) 0.02279(9) Uani 1 1 d .
Cl1 Cl 0.33324(7) 0.09641(7) 0.26521(5) 0.03688(17) Uani 1 1 d .
Cl2 Cl 0.65681(7) 0.79875(6) 0.86806(5) 0.03275(16) Uani 1 1 d .
B1 B 0.7731(4) 0.3077(3) 0.3643(3) 0.0367(8) Uani 1 1 d .
H1A H 0.7992 0.3879 0.3282 0.044 Uiso 1 1 calc R
H1B H 0.8427 0.2803 0.4135 0.044 Uiso 1 1 calc R
B2 B 0.2488(3) 0.5779(3) 0.7497(2) 0.0288(7) Uani 1 1 d .
H2A H 0.1771 0.5206 0.7798 0.035 Uiso 1 1 calc R
H2B H 0.2351 0.5977 0.6805 0.035 Uiso 1 1 calc R
N1 N 0.7845(2) 0.2176(2) 0.29575(17) 0.0318(5) Uani 1 1 d .
N2 N 0.7643(3) 0.1283(2) 0.1762(2) 0.0335(6) Uani 1 1 d .
N3 N 0.6230(2) 0.3222(2) 0.41476(17) 0.0319(5) Uani 1 1 d .
N4 N 0.3986(2) 0.3437(2) 0.45403(17) 0.0330(6) Uani 1 1 d .
N5 N 0.3114(2) 0.4218(2) 0.08421(16) 0.0292(5) Uani 1 1 d .
N6 N 0.4951(2) 0.5034(2) 0.11506(16) 0.0285(5) Uani 1 1 d .
N7 N 0.2236(2) 0.6971(2) 0.79124(16) 0.0250(5) Uani 1 1 d .
N8 N 0.2302(2) 0.8806(2) 0.81450(18) 0.0273(6) Uani 1 1 d .
N9 N 0.3989(2) 0.5152(2) 0.76592(16) 0.0249(5) Uani 1 1 d .
N10 N 0.6258(2) 0.46999(19) 0.76553(16) 0.0249(5) Uani 1 1 d .
N11 N 0.5184(2) 0.8637(2) 0.53243(17) 0.0283(5) Uani 1 1 d .
N12 N 0.6870(2) 0.9412(2) 0.58589(17) 0.0281(5) Uani 1 1 d .
C1 C 0.6904(3) 0.2008(3) 0.2327(2) 0.0300(7) Uani 1 1 d .
C2 C 0.9129(3) 0.1567(3) 0.2787(2) 0.0425(8) Uani 1 1 d .
H2 H 0.9955 0.1551 0.3128 0.051 Uiso 1 1 calc R
C3 C 0.9014(3) 0.0999(3) 0.2057(2) 0.0428(8) Uani 1 1 d .
H3 H 0.9728 0.0502 0.1795 0.051 Uiso 1 1 calc R
C4 C 0.7078(3) 0.0797(3) 0.0980(2) 0.0413(8) Uani 1 1 d .
C5 C 0.6507(4) -0.0438(3) 0.1392(3) 0.0589(10) Uani 1 1 d .
H5A H 0.7269 -0.0988 0.1689 0.088 Uiso 1 1 calc R
H5B H 0.6149 -0.0771 0.0881 0.088 Uiso 1 1 calc R
H5C H 0.5735 -0.0348 0.1871 0.088 Uiso 1 1 calc R
C6 C 0.5920(3) 0.1676(3) 0.0517(2) 0.0428(8) Uani 1 1 d .
H6A H 0.5104 0.1709 0.0973 0.064 Uiso 1 1 calc R
H6B H 0.5629 0.1402 -0.0042 0.064 Uiso 1 1 calc R
H6C H 0.6281 0.2484 0.0320 0.064 Uiso 1 1 calc R
C7 C 0.8280(4) 0.0671(5) 0.0218(3) 0.0686(12) Uani 1 1 d .
H7A H 0.8676 0.1460 -0.0017 0.103 Uiso 1 1 calc R
H7B H 0.7905 0.0386 -0.0310 0.103 Uiso 1 1 calc R
H7C H 0.9026 0.0087 0.0498 0.103 Uiso 1 1 calc R
C8 C 0.4924(3) 0.3110(3) 0.3849(2) 0.0289(6) Uani 1 1 d .
C9 C 0.6091(4) 0.3619(3) 0.4987(2) 0.0464(8) Uani 1 1 d .
H9 H 0.6849 0.3784 0.5330 0.056 Uiso 1 1 calc R
C10 C 0.4704(4) 0.3739(3) 0.5252(2) 0.0442(8) Uani 1 1 d .
H10 H 0.4301 0.3982 0.5815 0.053 Uiso 1 1 calc R
C11 C 0.2412(3) 0.3356(3) 0.4582(2) 0.0364(7) Uani 1 1 d .
C12 C 0.2095(4) 0.2027(3) 0.4902(3) 0.0529(9) Uani 1 1 d .
H12A H 0.2596 0.1551 0.4463 0.079 Uiso 1 1 calc R
H12B H 0.1073 0.1947 0.4903 0.079 Uiso 1 1 calc R
H12C H 0.2414 0.1727 0.5545 0.079 Uiso 1 1 calc R
C13 C 0.1871(3) 0.3858(3) 0.3597(2) 0.0428(8) Uani 1 1 d .
H13A H 0.2160 0.4687 0.3376 0.064 Uiso 1 1 calc R
H13B H 0.0835 0.3860 0.3631 0.064 Uiso 1 1 calc R
H13C H 0.2272 0.3349 0.3151 0.064 Uiso 1 1 calc R
C14 C 0.1690(4) 0.4092(4) 0.5288(3) 0.0638(11) Uani 1 1 d .
H14A H 0.2019 0.3763 0.5925 0.096 Uiso 1 1 calc R
H14B H 0.0660 0.4046 0.5299 0.096 Uiso 1 1 calc R
H14C H 0.1927 0.4939 0.5094 0.096 Uiso 1 1 calc R
C15 C 0.4162(3) 0.4058(2) 0.14637(19) 0.0248(6) Uani 1 1 d .
C16 C 0.3276(3) 0.5255(3) 0.0153(2) 0.0394(7) Uani 1 1 d .
H16 H 0.2684 0.5551 -0.0360 0.047 Uiso 1 1 calc R
C17 C 0.4426(3) 0.5761(3) 0.0345(2) 0.0381(7) Uani 1 1 d .
H17 H 0.4808 0.6482 -0.0006 0.046 Uiso 1 1 calc R
C18 C 0.6113(3) 0.5310(3) 0.1684(2) 0.0297(6) Uani 1 1 d .
H18 H 0.6508 0.4527 0.2059 0.036 Uiso 1 1 calc R
C19 C 0.5542(4) 0.6101(4) 0.2387(3) 0.0536(10) Uani 1 1 d .
H19A H 0.5115 0.6865 0.2040 0.080 Uiso 1 1 calc R
H19B H 0.6320 0.6270 0.2745 0.080 Uiso 1 1 calc R
H19C H 0.4824 0.5678 0.2828 0.080 Uiso 1 1 calc R
C20 C 0.7302(3) 0.5881(4) 0.1029(2) 0.0473(9) Uani 1 1 d .
H20A H 0.7595 0.5378 0.0556 0.071 Uiso 1 1 calc R
H20B H 0.8109 0.5943 0.1402 0.071 Uiso 1 1 calc R
H20C H 0.6973 0.6692 0.0704 0.071 Uiso 1 1 calc R
C21 C 0.1926(3) 0.3428(3) 0.0906(2) 0.0329(6) Uani 1 1 d .
H21 H 0.2050 0.2755 0.1469 0.039 Uiso 1 1 calc R
C22 C 0.1930(4) 0.2872(4) 0.0034(3) 0.0501(9) Uani 1 1 d .
H22A H 0.1740 0.3510 -0.0521 0.075 Uiso 1 1 calc R
H22B H 0.1195 0.2288 0.0125 0.075 Uiso 1 1 calc R
H22C H 0.2859 0.2457 -0.0068 0.075 Uiso 1 1 calc R
C23 C 0.0526(3) 0.4129(3) 0.1070(2) 0.0431(8) Uani 1 1 d .
H23A H 0.0557 0.4481 0.1639 0.065 Uiso 1 1 calc R
H23B H -0.0246 0.3580 0.1160 0.065 Uiso 1 1 calc R
H23C H 0.0364 0.4778 0.0517 0.065 Uiso 1 1 calc R
C24 C 0.3109(3) 0.7891(3) 0.7821(2) 0.0242(6) Uani 1 1 d .
C25 C 0.0927(3) 0.7306(3) 0.8307(2) 0.0341(7) Uani 1 1 d .
H25 H 0.0134 0.6821 0.8448 0.041 Uiso 1 1 calc R
C26 C 0.0973(3) 0.8430(3) 0.8454(2) 0.0361(7) Uani 1 1 d .
H26 H 0.0225 0.8888 0.8723 0.043 Uiso 1 1 calc R
C27 C 0.2778(3) 1.0005(3) 0.8234(2) 0.0367(7) Uani 1 1 d .
C28 C 0.3976(3) 1.0370(3) 0.7494(3) 0.0459(9) Uani 1 1 d .
H28A H 0.4823 0.9834 0.7652 0.069 Uiso 1 1 calc R
H28B H 0.4184 1.1209 0.7487 0.069 Uiso 1 1 calc R
H28C H 0.3692 1.0302 0.6865 0.069 Uiso 1 1 calc R
C29 C 0.1530(3) 1.0947(3) 0.8032(3) 0.0499(9) Uani 1 1 d .
H29A H 0.1194 1.0941 0.7404 0.075 Uiso 1 1 calc R
H29B H 0.1837 1.1753 0.8045 0.075 Uiso 1 1 calc R
H29C H 0.0759 1.0749 0.8519 0.075 Uiso 1 1 calc R
C30 C 0.3261(4) 0.9919(4) 0.9224(3) 0.0606(11) Uani 1 1 d .
H30A H 0.2479 0.9677 0.9692 0.091 Uiso 1 1 calc R
H30B H 0.3557 1.0708 0.9293 0.091 Uiso 1 1 calc R
H30C H 0.4061 0.9314 0.9332 0.091 Uiso 1 1 calc R
C31 C 0.5254(3) 0.5654(2) 0.75593(18) 0.0238(6) Uani 1 1 d .
C32 C 0.4190(3) 0.3912(3) 0.7824(2) 0.0341(7) Uani 1 1 d .
H32 H 0.3465 0.3356 0.7922 0.041 Uiso 1 1 calc R
C33 C 0.5596(3) 0.3623(3) 0.7823(2) 0.0336(7) Uani 1 1 d .
H33 H 0.6046 0.2830 0.7919 0.040 Uiso 1 1 calc R
C34 C 0.7822(3) 0.4773(2) 0.7680(2) 0.0268(6) Uani 1 1 d .
C35 C 0.8589(3) 0.3656(3) 0.7385(3) 0.0442(8) Uani 1 1 d .
H35A H 0.8363 0.2934 0.7860 0.066 Uiso 1 1 calc R
H35B H 0.9614 0.3741 0.7339 0.066 Uiso 1 1 calc R
H35C H 0.8283 0.3575 0.6764 0.066 Uiso 1 1 calc R
C36 C 0.8296(3) 0.5884(3) 0.6995(2) 0.0359(7) Uani 1 1 d .
H36A H 0.7955 0.5893 0.6366 0.054 Uiso 1 1 calc R
H36B H 0.9334 0.5869 0.6951 0.054 Uiso 1 1 calc R
H36C H 0.7908 0.6611 0.7224 0.054 Uiso 1 1 calc R
C37 C 0.8144(3) 0.4810(3) 0.8698(2) 0.0356(7) Uani 1 1 d .
H37A H 0.7699 0.5554 0.8873 0.053 Uiso 1 1 calc R
H37B H 0.9171 0.4793 0.8745 0.053 Uiso 1 1 calc R
H37C H 0.7767 0.4105 0.9131 0.053 Uiso 1 1 calc R
C38 C 0.5903(3) 0.8554(2) 0.61160(19) 0.0236(5) Uani 1 1 d .
C39 C 0.5655(3) 0.9538(3) 0.4593(2) 0.0386(7) Uani 1 1 d .
H39 H 0.5306 0.9767 0.3975 0.046 Uiso 1 1 calc R
C40 C 0.6724(3) 1.0026(3) 0.4941(2) 0.0378(7) Uani 1 1 d .
H40 H 0.7266 1.0671 0.4612 0.045 Uiso 1 1 calc R
C41 C 0.7976(3) 0.9624(3) 0.6462(2) 0.0311(6) Uani 1 1 d .
H41 H 0.7826 0.9087 0.7100 0.037 Uiso 1 1 calc R
C42 C 0.9423(3) 0.9270(3) 0.6045(3) 0.0432(8) Uani 1 1 d .
H42A H 0.9452 0.8426 0.5966 0.065 Uiso 1 1 calc R
H42B H 1.0148 0.9358 0.6476 0.065 Uiso 1 1 calc R
H42C H 0.9607 0.9797 0.5425 0.065 Uiso 1 1 calc R
C43 C 0.7860(4) 1.0923(3) 0.6605(3) 0.0489(9) Uani 1 1 d .
H43A H 0.8057 1.1467 0.5994 0.073 Uiso 1 1 calc R
H43B H 0.8549 1.1021 0.7056 0.073 Uiso 1 1 calc R
H43C H 0.6901 1.1122 0.6856 0.073 Uiso 1 1 calc R
C44 C 0.4044(3) 0.7853(3) 0.5241(2) 0.0322(6) Uani 1 1 d .
H44 H 0.3945 0.7258 0.5855 0.039 Uiso 1 1 calc R
C45 C 0.2662(3) 0.8580(3) 0.5107(3) 0.0556(10) Uani 1 1 d .
H45A H 0.2480 0.9051 0.5614 0.083 Uiso 1 1 calc R
H45B H 0.1898 0.8035 0.5133 0.083 Uiso 1 1 calc R
H45C H 0.2703 0.9133 0.4488 0.083 Uiso 1 1 calc R
C46 C 0.4436(4) 0.7152(4) 0.4474(3) 0.0637(11) Uani 1 1 d .
H46A H 0.4593 0.7714 0.3867 0.096 Uiso 1 1 calc R
H46B H 0.3667 0.6639 0.4426 0.096 Uiso 1 1 calc R
H46C H 0.5305 0.6643 0.4625 0.096 Uiso 1 1 calc R

loop_
_atom_site_aniso_label
_atom_site_aniso_U_11
_atom_site_aniso_U_22
_atom_site_aniso_U_33
_atom_site_aniso_U_23
_atom_site_aniso_U_13
_atom_site_aniso_U_12
Fe1 0.0251(2) 0.0289(2) 0.0248(2) -0.00098(17) -0.00641(16) -0.00196(17)
Fe2 0.0232(2) 0.0214(2) 0.0240(2) -0.00333(16) -0.00102(16) -0.00553(15)
Cl1 0.0349(4) 0.0342(4) 0.0411(4) -0.0017(3) -0.0081(3) -0.0084(3)
Cl2 0.0356(4) 0.0351(4) 0.0291(4) -0.0061(3) -0.0070(3) -0.0078(3)
B1 0.0360(19) 0.041(2) 0.0309(19) 0.0038(16) -0.0113(14) -0.0092(15)
B2 0.0266(16) 0.0284(17) 0.0323(18) -0.0043(14) -0.0038(13) -0.0105(13)
N1 0.0274(12) 0.0319(13) 0.0324(14) 0.0045(11) -0.0040(10) -0.0048(10)
N2 0.0238(13) 0.0338(15) 0.0406(16) -0.0032(13) -0.0024(11) 0.0029(11)
N3 0.0349(13) 0.0332(14) 0.0276(13) -0.0025(11) -0.0111(10) -0.0017(10)
N4 0.0358(14) 0.0375(14) 0.0255(13) -0.0042(11) -0.0032(10) -0.0037(11)
N5 0.0302(12) 0.0327(13) 0.0235(12) -0.0031(10) -0.0055(9) 0.0040(10)
N6 0.0320(12) 0.0310(13) 0.0220(12) -0.0042(10) -0.0035(9) 0.0014(10)
N7 0.0229(11) 0.0274(12) 0.0246(12) -0.0033(10) -0.0022(9) -0.0040(9)
N8 0.0272(13) 0.0257(13) 0.0307(14) -0.0090(11) -0.0026(10) -0.0033(10)
N9 0.0255(12) 0.0224(12) 0.0286(13) -0.0083(10) 0.0009(9) -0.0058(9)
N10 0.0279(12) 0.0204(11) 0.0272(12) -0.0072(9) 0.0019(9) -0.0044(9)
N11 0.0287(12) 0.0269(12) 0.0275(13) -0.0001(10) -0.0009(9) -0.0044(9)
N12 0.0264(12) 0.0261(12) 0.0300(13) -0.0012(10) 0.0003(9) -0.0033(9)
C1 0.0318(16) 0.0268(16) 0.0291(16) 0.0032(13) -0.0058(12) -0.0055(12)
C2 0.0201(15) 0.053(2) 0.049(2) 0.0050(17) -0.0092(13) 0.0024(13)
C3 0.0305(17) 0.046(2) 0.049(2) -0.0032(16) -0.0016(14) 0.0038(14)
C4 0.0365(17) 0.0429(19) 0.046(2) -0.0136(16) -0.0012(14) 0.0008(14)
C5 0.060(2) 0.036(2) 0.082(3) -0.012(2) -0.015(2) -0.0003(17)
C6 0.0468(19) 0.046(2) 0.0356(19) -0.0077(16) -0.0100(14) 0.0002(15)
C7 0.051(2) 0.102(4) 0.059(3) -0.039(3) 0.0063(18) 0.004(2)
C8 0.0327(15) 0.0292(15) 0.0227(14) 0.0024(12) -0.0016(11) -0.0073(12)
C9 0.047(2) 0.057(2) 0.040(2) -0.0171(17) -0.0206(15) 0.0039(16)
C10 0.049(2) 0.056(2) 0.0321(18) -0.0180(16) -0.0118(14) 0.0016(16)
C11 0.0361(16) 0.0460(19) 0.0271(16) -0.0075(14) 0.0010(12) -0.0048(13)
C12 0.053(2) 0.052(2) 0.049(2) 0.0081(18) -0.0031(17) -0.0156(17)
C13 0.0307(16) 0.053(2) 0.040(2) 0.0003(16) -0.0006(14) 0.0002(14)
C14 0.051(2) 0.090(3) 0.058(3) -0.038(2) 0.0105(18) -0.004(2)
C15 0.0262(14) 0.0269(14) 0.0212(14) -0.0064(11) -0.0034(10) 0.0054(11)
C16 0.0444(18) 0.0410(19) 0.0278(17) 0.0074(14) -0.0112(13) 0.0011(14)
C17 0.0452(18) 0.0339(17) 0.0305(17) 0.0055(14) -0.0054(13) 0.0000(14)
C18 0.0362(16) 0.0299(16) 0.0236(15) -0.0053(12) -0.0051(12) -0.0019(12)
C19 0.049(2) 0.068(3) 0.054(2) -0.035(2) 0.0063(17) -0.0139(18)
C20 0.0324(17) 0.074(3) 0.0352(18) -0.0098(18) -0.0044(13) -0.0035(16)
C21 0.0302(15) 0.0354(16) 0.0335(16) -0.0055(13) -0.0098(12) -0.0005(12)
C22 0.0424(19) 0.059(2) 0.055(2) -0.0240(19) -0.0091(16) 0.0007(16)
C23 0.0342(17) 0.052(2) 0.0406(19) -0.0057(16) -0.0023(14) 0.0045(14)
C24 0.0251(14) 0.0262(15) 0.0221(15) -0.0055(12) -0.0014(11) -0.0053(11)
C25 0.0242(15) 0.0357(17) 0.0408(19) -0.0037(14) 0.0004(12) -0.0046(12)
C26 0.0243(15) 0.0415(18) 0.0433(19) -0.0124(15) 0.0035(12) -0.0016(12)
C27 0.0293(15) 0.0308(16) 0.055(2) -0.0207(15) -0.0043(13) -0.0024(12)
C28 0.0422(19) 0.0228(16) 0.074(3) -0.0153(16) 0.0079(17) -0.0062(13)
C29 0.0346(17) 0.0311(18) 0.088(3) -0.0235(18) -0.0021(17) 0.0017(13)
C30 0.060(2) 0.064(3) 0.070(3) -0.042(2) -0.015(2) 0.004(2)
C31 0.0288(14) 0.0253(14) 0.0180(13) -0.0043(11) -0.0025(10) -0.0048(11)
C32 0.0360(17) 0.0276(16) 0.0425(18) -0.0146(14) 0.0039(13) -0.0119(12)
C33 0.0363(16) 0.0214(14) 0.0442(18) -0.0106(13) 0.0053(13) -0.0046(12)
C34 0.0259(14) 0.0234(14) 0.0323(15) -0.0076(12) -0.0036(11) -0.0020(11)
C35 0.0340(17) 0.0436(19) 0.060(2) -0.0241(17) -0.0061(14) 0.0054(14)
C36 0.0272(15) 0.0390(18) 0.0377(18) 0.0012(14) -0.0002(12) -0.0033(13)
C37 0.0402(17) 0.0365(17) 0.0307(17) -0.0033(14) -0.0086(13) -0.0078(13)
C38 0.0224(13) 0.0200(13) 0.0276(14) -0.0045(11) 0.0011(10) -0.0003(10)
C39 0.0410(18) 0.0392(18) 0.0304(17) 0.0077(14) -0.0045(13) -0.0060(14)
C40 0.0418(18) 0.0328(17) 0.0338(18) 0.0069(14) -0.0006(13) -0.0089(13)
C41 0.0262(14) 0.0298(15) 0.0366(17) -0.0016(13) -0.0037(12) -0.0083(11)
C42 0.0298(16) 0.047(2) 0.054(2) -0.0100(17) -0.0044(14) -0.0048(14)
C43 0.0447(19) 0.0404(19) 0.067(3) -0.0199(18) -0.0051(17) -0.0091(15)
C44 0.0354(16) 0.0324(16) 0.0303(16) -0.0062(13) -0.0062(12) -0.0077(12)
C45 0.0306(18) 0.058(2) 0.083(3) -0.021(2) -0.0081(17) -0.0078(16)
C46 0.053(2) 0.067(3) 0.084(3) -0.045(2) -0.002(2) -0.0079(19)

loop_
_atom_type_symbol
_atom_type_description
_atom_type_scat_dispersion_real
_atom_type_scat_dispersion_imag
_atom_type_scat_source
C C 0.0033 0.0016 'International Tables Vol C Tables 4.2.6.8 and 6.1.1.4'
H H 0.0000 0.0000 'International Tables Vol C Tables 4.2.6.8 and 6.1.1.4'
N N 0.0061 0.0033 'International Tables Vol C Tables 4.2.6.8 and 6.1.1.4'
B B 0.0013 0.0007 'International Tables Vol C Tables 4.2.6.8 and 6.1.1.4'
Cl Cl 0.1484 0.1585 'International Tables Vol C Tables 4.2.6.8 and 6.1.1.4'
Fe Fe 0.3463 0.8444 'International Tables Vol C Tables 4.2.6.8 and 6.1.1.4'

loop_
_geom_angle_atom_site_label_1
_geom_angle_atom_site_label_2
_geom_angle_atom_site_label_3
_geom_angle
C8 Fe1 C1 97.19(12)
C8 Fe1 C15 112.11(11)
C1 Fe1 C15 110.73(11)
C8 Fe1 Cl1 113.43(8)
C1 Fe1 Cl1 110.14(9)
C15 Fe1 Cl1 112.29(7)
C38 Fe2 C31 115.96(10)
C38 Fe2 C24 110.94(11)
C31 Fe2 C24 97.25(11)
C38 Fe2 Cl2 112.47(7)
C31 Fe2 Cl2 111.50(7)
C24 Fe2 Cl2 107.43(8)
N1 B1 N3 114.3(2)
N9 B2 N7 113.1(2)
C1 N1 C2 109.8(3)
C1 N1 B1 129.3(2)
C2 N1 B1 119.9(2)
C1 N2 C3 110.0(3)
C1 N2 C4 126.7(3)
C3 N2 C4 123.2(3)
C9 N3 C8 109.7(2)
C9 N3 B1 119.8(2)
C8 N3 B1 130.3(2)
C8 N4 C10 110.3(2)
C8 N4 C11 125.4(2)
C10 N4 C11 124.0(3)
C15 N5 C16 111.0(2)
C15 N5 C21 125.1(2)
C16 N5 C21 123.9(2)
C15 N6 C17 111.3(2)
C15 N6 C18 122.5(2)
C17 N6 C18 125.8(2)
C24 N7 C25 109.6(2)
C24 N7 B2 128.0(2)
C25 N7 B2 121.6(2)
C24 N8 C26 109.9(2)
C24 N8 C27 126.8(2)
C26 N8 C27 123.2(2)
C31 N9 C32 110.0(2)
C31 N9 B2 129.1(2)
C32 N9 B2 120.5(2)
C31 N10 C33 109.5(2)
C31 N10 C34 126.5(2)
C33 N10 C34 123.7(2)
C38 N11 C39 112.0(2)
C38 N11 C44 124.3(2)
C39 N11 C44 123.7(2)
C38 N12 C40 111.3(2)
C38 N12 C41 124.9(2)
C40 N12 C41 123.7(2)
N1 C1 N2 105.2(3)
N1 C1 Fe1 118.8(2)
N2 C1 Fe1 135.0(2)
C3 C2 N1 108.5(3)
C2 C3 N2 106.5(3)
N2 C4 C6 109.7(3)
N2 C4 C5 108.9(3)
C6 C4 C5 110.9(3)
N2 C4 C7 109.2(3)
C6 C4 C7 108.2(3)
C5 C4 C7 110.0(3)
N3 C8 N4 105.0(2)
N3 C8 Fe1 119.5(2)
N4 C8 Fe1 135.4(2)
C10 C9 N3 108.8(3)
C9 C10 N4 106.1(3)
N4 C11 C13 109.2(2)
N4 C11 C12 108.1(3)
C13 C11 C12 110.5(3)
N4 C11 C14 110.3(3)
C13 C11 C14 109.1(3)
C12 C11 C14 109.7(3)
N5 C15 N6 103.8(2)
N5 C15 Fe1 131.57(19)
N6 C15 Fe1 123.96(18)
C17 C16 N5 107.0(3)
C16 C17 N6 106.8(3)
N6 C18 C20 111.9(2)
N6 C18 C19 110.1(2)
C20 C18 C19 111.7(3)
N5 C21 C22 111.3(3)
N5 C21 C23 110.2(2)
C22 C21 C23 111.4(2)
N7 C24 N8 105.1(2)
N7 C24 Fe2 118.4(2)
N8 C24 Fe2 135.5(2)
C26 C25 N7 107.9(2)
C25 C26 N8 107.4(3)
N8 C27 C30 109.0(3)
N8 C27 C28 109.8(2)
C30 C27 C28 110.6(3)
N8 C27 C29 108.1(2)
C30 C27 C29 111.3(3)
C28 C27 C29 108.1(3)
N9 C31 N10 105.7(2)
N9 C31 Fe2 119.12(19)
N10 C31 Fe2 134.68(18)
C33 C32 N9 107.9(2)
C32 C33 N10 106.9(2)
N10 C34 C36 109.9(2)
N10 C34 C37 107.9(2)
C36 C34 C37 111.4(2)
N10 C34 C35 109.4(2)
C36 C34 C35 108.7(3)
C37 C34 C35 109.6(2)
N11 C38 N12 103.9(2)
N11 C38 Fe2 124.71(18)
N12 C38 Fe2 130.43(19)
C40 C39 N11 105.7(3)
C39 C40 N12 107.0(3)
N12 C41 C42 110.0(2)
N12 C41 C43 111.1(2)
C42 C41 C43 112.1(2)
N11 C44 C46 110.5(3)
N11 C44 C45 110.5(2)
C46 C44 C45 113.0(3)

loop_
_geom_bond_atom_site_label_1
_geom_bond_atom_site_label_2
_geom_bond_distance
Fe1 C8 2.099(3)
Fe1 C1 2.109(3)
Fe1 C15 2.110(3)
Fe1 Cl1 2.3252(8)
Fe2 C38 2.111(3)
Fe2 C31 2.112(3)
Fe2 C24 2.127(3)
Fe2 Cl2 2.3408(8)
B1 N1 1.541(4)
B1 N3 1.561(4)
B2 N9 1.551(4)
B2 N7 1.571(4)
N1 C1 1.366(4)
N1 C2 1.381(4)
N2 C1 1.382(4)
N2 C3 1.390(4)
N2 C4 1.492(4)
N3 C9 1.362(4)
N3 C8 1.362(4)
N4 C8 1.370(4)
N4 C10 1.378(4)
N4 C11 1.498(4)
N5 C15 1.362(3)
N5 C16 1.385(4)
N5 C21 1.476(4)
N6 C15 1.362(4)
N6 C17 1.380(4)
N6 C18 1.473(3)
N7 C24 1.358(4)
N7 C25 1.383(4)
N8 C24 1.373(4)
N8 C26 1.374(4)
N8 C27 1.491(4)
N9 C31 1.352(3)
N9 C32 1.373(4)
N10 C31 1.373(3)
N10 C33 1.381(3)
N10 C34 1.495(3)
N11 C38 1.352(3)
N11 C39 1.383(4)
N11 C44 1.475(3)
N12 C38 1.364(3)
N12 C40 1.373(4)
N12 C41 1.469(3)
C2 C3 1.348(5)
C4 C6 1.519(5)
C4 C5 1.526(5)
C4 C7 1.539(5)
C9 C10 1.345(5)
C11 C13 1.525(4)
C11 C12 1.525(5)
C11 C14 1.527(4)
C16 C17 1.339(4)
C18 C20 1.512(4)
C18 C19 1.520(4)
C21 C22 1.508(4)
C21 C23 1.519(4)
C25 C26 1.331(4)
C27 C30 1.508(5)
C27 C28 1.519(4)
C27 C29 1.532(4)
C32 C33 1.347(4)
C34 C36 1.508(4)
C34 C37 1.524(4)
C34 C35 1.524(4)
C39 C40 1.360(4)
C41 C42 1.513(4)
C41 C43 1.515(4)
C44 C46 1.488(5)
C44 C45 1.494(4)

loop_
_geom_torsion_atom_site_label_1
_geom_torsion_atom_site_label_2
_geom_torsion_atom_site_label_3
_geom_torsion_atom_site_label_4
_geom_torsion
N3 B1 N1 C1 40.9(4)
N3 B1 N1 C2 -152.1(3)
N1 B1 N3 C9 156.6(3)
N1 B1 N3 C8 -29.7(4)
N9 B2 N7 C24 46.2(4)
N9 B2 N7 C25 -144.9(3)
N7 B2 N9 C31 -42.9(4)
N7 B2 N9 C32 145.5(3)
C2 N1 C1 N2 -0.2(3)
B1 N1 C1 N2 167.9(3)
C2 N1 C1 Fe1 170.0(2)
B1 N1 C1 Fe1 -21.9(4)
C3 N2 C1 N1 0.9(3)
C4 N2 C1 N1 177.7(3)
C3 N2 C1 Fe1 -167.0(3)
C4 N2 C1 Fe1 9.8(5)
C8 Fe1 C1 N1 -4.9(2)
C15 Fe1 C1 N1 112.1(2)
Cl1 Fe1 C1 N1 -123.1(2)
C8 Fe1 C1 N2 161.8(3)
C15 Fe1 C1 N2 -81.3(3)
Cl1 Fe1 C1 N2 43.5(3)
C1 N1 C2 C3 -0.6(4)
B1 N1 C2 C3 -170.0(3)
N1 C2 C3 N2 1.1(4)
C1 N2 C3 C2 -1.3(4)
C4 N2 C3 C2 -178.2(3)
C1 N2 C4 C6 30.7(4)
C3 N2 C4 C6 -152.9(3)
C1 N2 C4 C5 -90.8(4)
C3 N2 C4 C5 85.6(4)
C1 N2 C4 C7 149.1(3)
C3 N2 C4 C7 -34.5(4)
C9 N3 C8 N4 -0.7(3)
B1 N3 C8 N4 -174.9(3)
C9 N3 C8 Fe1 177.5(2)
B1 N3 C8 Fe1 3.4(4)
C10 N4 C8 N3 -0.2(3)
C11 N4 C8 N3 -174.1(3)
C10 N4 C8 Fe1 -178.1(2)
C11 N4 C8 Fe1 8.0(5)
C1 Fe1 C8 N3 12.9(2)
C15 Fe1 C8 N3 -102.9(2)
Cl1 Fe1 C8 N3 128.6(2)
C1 Fe1 C8 N4 -169.4(3)
C15 Fe1 C8 N4 74.7(3)
Cl1 Fe1 C8 N4 -53.8(3)
C8 N3 C9 C10 1.5(4)
B1 N3 C9 C10 176.4(3)
N3 C9 C10 N4 -1.6(4)
C8 N4 C10 C9 1.1(4)
C11 N4 C10 C9 175.1(3)
C8 N4 C11 C13 -45.4(4)
C10 N4 C11 C13 141.5(3)
C8 N4 C11 C12 74.8(4)
C10 N4 C11 C12 -98.3(3)
C8 N4 C11 C14 -165.3(3)
C10 N4 C11 C14 21.6(4)
C16 N5 C15 N6 1.2(3)
C21 N5 C15 N6 -176.6(2)
C16 N5 C15 Fe1 -169.7(2)
C21 N5 C15 Fe1 12.5(4)
C17 N6 C15 N5 -1.4(3)
C18 N6 C15 N5 172.6(2)
C17 N6 C15 Fe1 170.4(2)
C18 N6 C15 Fe1 -15.6(3)
C8 Fe1 C15 N5 -128.8(2)
C1 Fe1 C15 N5 123.8(2)
Cl1 Fe1 C15 N5 0.3(3)
C8 Fe1 C15 N6 61.8(2)
C1 Fe1 C15 N6 -45.5(2)
Cl1 Fe1 C15 N6 -169.10(18)
C15 N5 C16 C17 -0.6(3)
C21 N5 C16 C17 177.2(3)
N5 C16 C17 N6 -0.3(4)
C15 N6 C17 C16 1.1(3)
C18 N6 C17 C16 -172.7(3)
C15 N6 C18 C20 146.5(3)
C17 N6 C18 C20 -40.4(4)
C15 N6 C18 C19 -88.7(3)
C17 N6 C18 C19 84.4(4)
C15 N5 C21 C22 -119.8(3)
C16 N5 C21 C22 62.7(4)
C15 N5 C21 C23 116.1(3)
C16 N5 C21 C23 -61.4(4)
C25 N7 C24 N8 -1.4(3)
B2 N7 C24 N8 168.6(3)
C25 N7 C24 Fe2 169.27(19)
B2 N7 C24 Fe2 -20.8(4)
C26 N8 C24 N7 1.8(3)
C27 N8 C24 N7 177.3(3)
C26 N8 C24 Fe2 -166.5(2)
C27 N8 C24 Fe2 9.0(5)
C38 Fe2 C24 N7 114.9(2)
C31 Fe2 C24 N7 -6.5(2)
Cl2 Fe2 C24 N7 -121.8(2)
C38 Fe2 C24 N8 -78.0(3)
C31 Fe2 C24 N8 160.6(3)
Cl2 Fe2 C24 N8 45.3(3)
C24 N7 C25 C26 0.5(3)
B2 N7 C25 C26 -170.2(3)
N7 C25 C26 N8 0.6(4)
C24 N8 C26 C25 -1.5(4)
C27 N8 C26 C25 -177.2(3)
C24 N8 C27 C30 -92.4(4)
C26 N8 C27 C30 82.5(3)
C24 N8 C27 C28 28.8(4)
C26 N8 C27 C28 -156.2(3)
C24 N8 C27 C29 146.5(3)
C26 N8 C27 C29 -38.6(4)
C32 N9 C31 N10 0.6(3)
B2 N9 C31 N10 -171.6(3)
C32 N9 C31 Fe2 -172.5(2)
B2 N9 C31 Fe2 15.3(4)
C33 N10 C31 N9 -0.6(3)
C34 N10 C31 N9 -174.7(2)
C33 N10 C31 Fe2 170.9(2)
C34 N10 C31 Fe2 -3.1(4)
C38 Fe2 C31 N9 -108.3(2)
C24 Fe2 C31 N9 9.2(2)
Cl2 Fe2 C31 N9 121.22(19)
C38 Fe2 C31 N10 81.0(3)
C24 Fe2 C31 N10 -161.4(3)
Cl2 Fe2 C31 N10 -49.4(3)
C31 N9 C32 C33 -0.4(3)
B2 N9 C32 C33 172.6(3)
N9 C32 C33 N10 0.0(3)
C31 N10 C33 C32 0.4(3)
C34 N10 C33 C32 174.7(3)
C31 N10 C34 C36 -37.4(4)
C33 N10 C34 C36 149.3(3)
C31 N10 C34 C37 84.1(3)
C33 N10 C34 C37 -89.1(3)
C31 N10 C34 C35 -156.7(3)
C33 N10 C34 C35 30.1(4)
C39 N11 C38 N12 -1.4(3)
C44 N11 C38 N12 177.9(2)
C39 N11 C38 Fe2 168.2(2)
C44 N11 C38 Fe2 -12.6(4)
C40 N12 C38 N11 1.5(3)
C41 N12 C38 N11 -175.8(2)
C40 N12 C38 Fe2 -167.2(2)
C41 N12 C38 Fe2 15.4(4)
C31 Fe2 C38 N11 62.2(2)
C24 Fe2 C38 N11 -47.4(2)
Cl2 Fe2 C38 N11 -167.80(19)
C31 Fe2 C38 N12 -131.1(2)
C24 Fe2 C38 N12 119.2(2)
Cl2 Fe2 C38 N12 -1.1(3)
C38 N11 C39 C40 0.7(4)
C44 N11 C39 C40 -178.5(3)
N11 C39 C40 N12 0.3(4)
C38 N12 C40 C39 -1.2(3)
C41 N12 C40 C39 176.2(3)
C38 N12 C41 C42 112.2(3)
C40 N12 C41 C42 -64.9(4)
C38 N12 C41 C43 -123.0(3)
C40 N12 C41 C43 59.9(4)
C38 N11 C44 C46 -119.0(3)
C39 N11 C44 C46 60.2(4)
C38 N11 C44 C45 115.2(3)
C39 N11 C44 C45 -65.7(4)

loop_
_platon_squeeze_void_nr
_platon_squeeze_void_average_x
_platon_squeeze_void_average_y
_platon_squeeze_void_average_z
_platon_squeeze_void_volume
_platon_squeeze_void_count_electrons
_platon_squeeze_void_content
1 0.033 0.748 0.274 203 19 ' '
